data_4503016
loop_
_publ_author_name
'Mihalcea, Ionut'
'Henry, Natacha'
'Volkringer, Christophe'
'Loiseau, Thierry'

_publ_section_title
;
 Uranyl--Pyromellitate Coordination Polymers: Toward Three-Dimensional
 Open Frameworks with Large Channel Systems
;
_journal_issue 1
_journal_name_full 'Crystal Growth &amp; Design'
_journal_page_first 526
_journal_paper_doi 10.1021/cg201509v
_journal_volume 12
_journal_year 2012
_chemical_formula_moiety '3(U O2 2+).  3(C10 O8 H2 4-).;  12(H2 O). 6(N H4 1+)'
_chemical_formula_sum 'C30 H6 N6 O42 U3'
_chemical_formula_weight 1836.5
_chemical_name_systematic
;
 ?
;
_space_group_IT_number 15
_symmetry_cell_setting monoclinic
_symmetry_space_group_name_Hall '-C 2yc'
_symmetry_space_group_name_H-M 'C 1 2/c 1'
_atom_sites_solution_hydrogens geom
_atom_sites_solution_primary direct
_atom_sites_solution_secondary difmap
_audit_creation_method SHELXL-97
_cell_angle_alpha 90
_cell_angle_beta 95.8310(10)
_cell_angle_gamma 90
_cell_formula_units_Z 4
_cell_length_a 55.631(2)
_cell_length_b 7.1082(3)
_cell_length_c 13.1074(5)
_cell_measurement_reflns_used 6180
_cell_measurement_temperature 293
_cell_measurement_theta_max 27.564
_cell_measurement_theta_min 2.208
_cell_volume 5156.3(3)
_computing_cell_refinement unknown
_computing_data_collection unknown
_computing_data_reduction unknown
_computing_molecular_graphics unknown
_computing_structure_solution unknown
_diffrn_ambient_temperature 293
_diffrn_measured_fraction_theta_full 0.99
_diffrn_measured_fraction_theta_max 0.99
_diffrn_radiation_source 'X-ray tube'
_diffrn_radiation_type 'Mo K\a'
_diffrn_radiation_wavelength 0.71073
_diffrn_reflns_av_R_equivalents 0.0339
_diffrn_reflns_av_sigmaI/netI 0.0322
_diffrn_reflns_limit_h_max 72
_diffrn_reflns_limit_h_min -72
_diffrn_reflns_limit_k_max 5
_diffrn_reflns_limit_k_min -9
_diffrn_reflns_limit_l_max 17
_diffrn_reflns_limit_l_min -17
_diffrn_reflns_number 23709
_diffrn_reflns_theta_full 27.63
_diffrn_reflns_theta_max 27.63
_diffrn_reflns_theta_min 1.47
_exptl_absorpt_coefficient_mu 9.521
_exptl_absorpt_correction_T_max 0.3275
_exptl_absorpt_correction_T_min 0.2806
_exptl_absorpt_correction_type empirical
_exptl_absorpt_process_details sadabs
_exptl_crystal_colour yellow
_exptl_crystal_density_diffrn 2.3649
_exptl_crystal_density_method 'not measured'
_exptl_crystal_description block
_exptl_crystal_F_000 3360
_exptl_crystal_size_max 0.18
_exptl_crystal_size_mid 0.16
_exptl_crystal_size_min 0.15
_refine_diff_density_max 1.89
_refine_diff_density_min -1.10
_refine_diff_density_rms 0.892
_refine_ls_extinction_expression Fc^*^=kFc[1+0.001xFc^2^\l^3^/sin(2\q)]^-1/4^
_refine_ls_extinction_method none
_refine_ls_goodness_of_fit_ref 1.31
_refine_ls_hydrogen_treatment constr
_refine_ls_matrix_type full
_refine_ls_number_parameters 366
_refine_ls_number_reflns 5994
_refine_ls_number_restraints 0
_refine_ls_restrained_S_all 2.114
_refine_ls_R_factor_all 0.0396
_refine_ls_R_factor_gt 0.0277
_refine_ls_shift/su_max 0.0147
_refine_ls_shift/su_mean 0.0004
_refine_ls_structure_factor_coef F
_refine_ls_weighting_details w=1/(\s^2^(F)+0.0001F^2^)
_refine_ls_weighting_scheme sigma
_refine_ls_wR_factor_gt 0.0309
_refine_ls_wR_factor_ref 0.0324
_reflns_number_gt 4688
_reflns_number_total 5994
_reflns_threshold_expression I>3\s(I)
_cod_data_source_file cg201509v_si_007.cif
_cod_data_source_block upyro045cor
_cod_original_cell_volume 5156.4(4)
_cod_database_code 4503016

loop_
_symmetry_equiv_pos_site_id
_symmetry_equiv_pos_as_xyz
1 x,y,z
2 -x,y,-z+1/2
3 -x,-y,-z
4 x,-y,z+1/2
5 x+1/2,y+1/2,z
6 -x+1/2,y+1/2,-z+1/2
7 -x+1/2,-y+1/2,-z
8 x+1/2,-y+1/2,z+1/2

loop_
_atom_site_label
_atom_site_type_symbol
_atom_site_fract_x
_atom_site_fract_y
_atom_site_fract_z
_atom_site_adp_type
_atom_site_U_iso_or_equiv
_atom_site_symmetry_multiplicity
_atom_site_occupancy
_atom_site_calc_flag
U1 U 0.333053(3) 0.23695(2) 0.086503(14) Uani 0.01226(5) 8 1 d
U2 U 0.5 0.20133(3) 0.25 Uani 0.01273(8) 4 1 d
O11u O 0.34057(7) 0.2513(4) -0.0408(3) Uani 0.0239(12) 8 1 d
O12u O 0.32566(6) 0.2213(4) 0.2141(3) Uani 0.0228(11) 8 1 d
N1 N 0.77193(8) 0.1539(6) 0.7268(3) Uani 0.0323(15) 8 1 d
O71b O 0.80427(6) 0.0684(4) 0.8993(3) Uani 0.0269(12) 8 1 d
N2 N 0.06048(7) 0.1591(6) 0.6047(3) Uani 0.0302(15) 8 1 d
O21u O 0.50673(6) 0.1982(4) 0.1210(3) Uani 0.0221(11) 8 1 d
O81a O 0.52558(6) 0.4798(4) 0.2666(3) Uani 0.0197(11) 8 1 d
O81b O 0.31281(5) -0.0739(4) 0.0410(3) Uani 0.0243(11) 8 1 d
O72b O 0.80693(5) 0.0054(4) 1.0676(3) Uani 0.0174(10) 8 1 d
O91a O 0.35356(6) 0.5480(4) 0.1332(3) Uani 0.0273(12) 8 1 d
O1w O 0.72387(7) 0.0462(6) 0.7279(4) Uani 0.0531(17) 8 1 d
O101a O 0.35909(6) -0.0321(4) 0.1061(3) Uani 0.0187(10) 8 1 d
O2w O 0.48277(8) 0.2719(5) -0.0866(4) Uani 0.0409(15) 8 1 d
O3w O 0.68427(8) 0.2697(5) 0.7457(4) Uani 0.0406(15) 8 1 d
O4w O 0.10857(7) 0.0476(6) 0.6054(4) Uani 0.0530(17) 8 1 d
N3 N 0.10403(8) -0.3406(6) 0.5530(4) Uani 0.0331(16) 8 1 d
O5w O 0.14842(8) 0.2639(5) 0.5833(4) Uani 0.0430(16) 8 1 d
O102a O 0.36344(6) -0.0847(4) 0.2744(3) Uani 0.0282(12) 8 1 d
O82b O 0.28912(6) 0.1697(4) 0.0316(3) Uani 0.0253(11) 8 1 d
O82a O 0.53034(6) 0.5346(5) 0.4348(3) Uani 0.0291(12) 8 1 d
O92a O 0.37714(6) 0.3038(4) 0.1394(3) Uani 0.0273(12) 8 1 d
O71a O 0.52097(5) -0.1014(4) 0.3002(3) Uani 0.0222(11) 8 1 d
O72a O 0.54456(6) 0.1409(4) 0.2978(3) Uani 0.0252(11) 8 1 d
O6w O 0.44400(8) 0.0480(6) -0.0582(4) Uani 0.0547(18) 8 1 d
C8a C 0.53674(8) 0.5484(5) 0.3474(4) Uani 0.0167(15) 8 1 d
C7b C 0.79691(8) 0.0784(5) 0.9859(4) Uani 0.0148(14) 8 1 d
C2a C 0.56054(8) 0.6441(6) 0.3362(4) Uani 0.0143(14) 8 1 d
C5a C 0.39341(8) -0.2005(5) 0.1757(4) Uani 0.0151(14) 8 1 d
C3b C 0.75245(8) 0.0591(5) 0.9846(4) Uani 0.0174(15) 8 1 d
C6a C 0.41397(8) -0.0863(6) 0.1854(3) Uani 0.0157(15) 8 1 d
C1a C 0.43683(8) -0.1627(6) 0.1789(4) Uani 0.0146(13) 8 1 d
C2b C 0.72964(8) 0.1332(5) 0.9892(4) Uani 0.0151(14) 8 1 d
C3a C 0.58105(8) 0.5311(6) 0.3457(4) Uani 0.0160(14) 8 1 d
C1b C 0.72707(8) 0.3256(6) 1.0056(4) Uani 0.0157(14) 8 1 d
C4a C 0.60399(8) 0.6061(6) 0.3400(4) Uani 0.0157(14) 8 1 d
C8b C 0.29184(8) -0.0052(6) 0.0274(4) Uani 0.0167(14) 8 1 d
C9a C 0.37451(8) 0.4795(6) 0.1450(4) Uani 0.0194(15) 8 1 d
C10a C 0.36997(8) -0.1014(5) 0.1865(4) Uani 0.0159(14) 8 1 d
C7a C 0.54198(8) -0.0334(6) 0.3077(4) Uani 0.0161(14) 8 1 d
H1c3b H 0.75428 -0.073669 0.974433 Uiso 0.0208 8 1 d
H1c6a H 0.41233 0.046306 0.196659 Uiso 0.0189 8 1 d
H1c3a H 0.57935 0.39833 0.356398 Uiso 0.0192 8 1 d

loop_
_atom_site_aniso_label
_atom_site_aniso_type_symbol
_atom_site_aniso_U_11
_atom_site_aniso_U_22
_atom_site_aniso_U_33
_atom_site_aniso_U_12
_atom_site_aniso_U_13
_atom_site_aniso_U_23
U1 U 0.00758(9) 0.01058(8) 0.01852(11) 0.00007(5) 0.00090(7) -0.00084(6)
U2 U 0.00826(12) 0.01251(11) 0.01746(15) 0 0.00150(10) 0
O11u O 0.024(2) 0.0287(16) 0.020(2) 0.0039(14) 0.0050(17) 0.0048(15)
O12u O 0.019(2) 0.0301(18) 0.019(2) 0.0050(13) 0.0020(16) 0.0018(14)
N1 N 0.021(2) 0.050(3) 0.026(3) -0.005(2) 0.007(2) 0.008(2)
O71b O 0.022(2) 0.0331(18) 0.027(2) 0.0067(14) 0.0061(17) -0.0018(16)
N2 N 0.022(2) 0.041(2) 0.028(3) 0.0016(19) 0.007(2) -0.008(2)
O21u O 0.0208(19) 0.0283(17) 0.017(2) -0.0007(13) 0.0029(16) 0.0028(14)
O81a O 0.0123(17) 0.0156(14) 0.030(2) -0.0053(12) -0.0030(15) -0.0003(14)
O81b O 0.0094(17) 0.0130(14) 0.049(3) -0.0003(12) -0.0021(17) -0.0040(15)
O72b O 0.0139(17) 0.0110(13) 0.026(2) 0.0015(11) -0.0026(15) -0.0012(13)
O91a O 0.0063(17) 0.0181(15) 0.056(3) -0.0007(12) -0.0027(17) -0.0034(16)
O1w O 0.039(3) 0.052(2) 0.070(4) 0.0040(19) 0.015(2) 0.001(2)
O101a O 0.0122(17) 0.0130(14) 0.029(2) 0.0042(12) -0.0059(15) -0.0008(13)
O2w O 0.037(3) 0.047(2) 0.039(3) 0.0015(17) 0.005(2) -0.0056(19)
O3w O 0.033(3) 0.045(2) 0.044(3) -0.0008(17) 0.004(2) 0.0003(19)
O4w O 0.041(3) 0.055(3) 0.063(4) -0.010(2) 0.012(2) 0.004(2)
N3 N 0.020(2) 0.052(3) 0.029(3) -0.003(2) 0.006(2) 0.005(2)
O5w O 0.039(3) 0.053(2) 0.036(3) -0.0004(18) 0.002(2) 0.0040(19)
O102a O 0.0210(19) 0.0333(18) 0.032(2) 0.0070(14) 0.0087(18) 0.0040(16)
O82b O 0.0143(18) 0.0113(14) 0.049(3) -0.0022(12) -0.0024(17) -0.0031(15)
O82a O 0.024(2) 0.0366(19) 0.027(2) -0.0044(15) 0.0072(18) 0.0027(17)
O92a O 0.0158(19) 0.0121(15) 0.053(3) -0.0011(12) -0.0016(18) -0.0014(15)
O71a O 0.0100(16) 0.0175(15) 0.039(2) -0.0009(12) 0.0004(16) 0.0012(14)
O72a O 0.0168(17) 0.0122(15) 0.046(2) 0.0012(12) 0.0006(17) 0.0035(15)
O6w O 0.041(3) 0.049(2) 0.076(4) -0.007(2) 0.017(3) -0.001(2)
C8a C 0.012(2) 0.0114(19) 0.026(3) 0.0034(16) 0.002(2) 0.0049(19)
C7b C 0.009(2) 0.0108(18) 0.025(3) -0.0027(16) 0.004(2) -0.0054(18)
C2a C 0.010(2) 0.015(2) 0.017(3) -0.0035(17) -0.0009(19) 0.0005(18)
C5a C 0.013(2) 0.016(2) 0.016(3) 0.0004(16) -0.001(2) -0.0004(17)
C3b C 0.016(3) 0.0101(18) 0.026(3) 0.0002(17) -0.001(2) -0.0016(18)
C6a C 0.011(2) 0.0111(19) 0.025(3) -0.0029(16) -0.001(2) -0.0001(17)
C1a C 0.012(2) 0.0155(19) 0.016(3) 0.0007(17) -0.0024(19) 0.0013(19)
C2b C 0.009(2) 0.014(2) 0.023(3) -0.0031(16) 0.001(2) -0.0003(18)
C3a C 0.012(2) 0.0125(19) 0.023(3) 0.0016(17) 0.002(2) 0.0007(18)
C1b C 0.013(2) 0.0158(19) 0.018(3) 0.0002(17) 0.001(2) 0.0005(19)
C4a C 0.011(2) 0.015(2) 0.020(3) 0.0009(16) 0.001(2) -0.0001(18)
C8b C 0.013(2) 0.014(2) 0.023(3) -0.0013(16) -0.002(2) -0.0025(18)
C9a C 0.013(2) 0.016(2) 0.029(3) -0.0032(17) 0.002(2) 0.0020(19)
C10a C 0.010(2) 0.0101(18) 0.028(3) -0.0021(16) 0.002(2) -0.0017(19)
C7a C 0.012(2) 0.017(2) 0.019(3) 0.0014(17) -0.001(2) -0.0009(18)

loop_
_atom_type_symbol
_atom_type_scat_dispersion_real
_atom_type_scat_dispersion_imag
_atom_type_scat_source
_atom_type_scat_Cromer_Mann_a1
_atom_type_scat_Cromer_Mann_b1
_atom_type_scat_Cromer_Mann_a2
_atom_type_scat_Cromer_Mann_b2
_atom_type_scat_Cromer_Mann_a3
_atom_type_scat_Cromer_Mann_b3
_atom_type_scat_Cromer_Mann_a4
_atom_type_scat_Cromer_Mann_b4
_atom_type_scat_Cromer_Mann_c
C 0.0033 0.0016 'International Tables Vol C tables 4.2.6.8 and 6.1.1.4' 2.31 20.843901 1.02 10.2075 1.5886 0.5687 0.865 51.651199 0.2156
H 0.0000 0.0000 'International Tables Vol C tables 4.2.6.8 and 6.1.1.4' 0.493002 10.5109 0.322912 26.1257 0.140191 3.14236 0.04081 57.799702 0.003038
N 0.0061 0.0033 'International Tables Vol C tables 4.2.6.8 and 6.1.1.4' 12.2126 0.0057 3.1322 9.8933 2.0125 28.997499 1.1663 0.5826 -11.529
O 0.0106 0.0060 'International Tables Vol C tables 4.2.6.8 and 6.1.1.4' 3.0485 13.2771 2.2868 5.7011 1.5463 0.3239 0.867 32.908901 0.2508
U -9.6767 9.6646 'International Tables Vol C tables 4.2.6.8 and 6.1.1.4' 36.0228 0.5293 23.4128 3.3253 14.9491 16.092699 4.188 100.612999 13.3966

loop_
_geom_angle_atom_site_label_1
_geom_angle_atom_site_label_2
_geom_angle_atom_site_label_3
_geom_angle_site_symmetry_1
_geom_angle_site_symmetry_3
_geom_angle
O11u U1 O12u . . 179.63(15)
O11u U1 O81b . . 88.30(13)
O11u U1 O72b . 5_454 93.20(13)
O11u U1 O91a . . 91.93(14)
O11u U1 O101a . . 87.07(13)
O11u U1 O82b . . 93.26(14)
O11u U1 O92a . . 86.11(15)
O11u U1 C8b . . 92.20(15)
O11u U1 C9a . . 87.57(15)
O12u U1 O81b . . 91.56(13)
O12u U1 O72b . 5_454 87.17(13)
O12u U1 O91a . . 88.21(13)
O12u U1 O101a . . 92.56(13)
O12u U1 O82b . . 86.92(14)
O12u U1 O92a . . 93.71(14)
O12u U1 C8b . . 87.82(15)
O12u U1 C9a . . 92.40(15)
O81b U1 O72b . 5_454 114.92(9)
O81b U1 O91a . . 179.60(11)
O81b U1 O101a . . 64.98(10)
O81b U1 O82b . . 50.99(9)
O81b U1 O92a . . 128.85(9)
O81b U1 C8b . . 25.60(11)
O81b U1 C9a . . 154.27(11)
O72b U1 O91a 5_454 . 65.40(10)
O72b U1 O101a 5_454 . 179.71(12)
O72b U1 O82b 5_454 . 63.99(9)
O72b U1 O92a 5_454 . 116.14(9)
O72b U1 C8b 5_454 . 89.44(11)
O72b U1 C9a 5_454 . 90.66(11)
O91a U1 O101a . . 114.69(10)
O91a U1 O82b . . 129.32(9)
O91a U1 O92a . . 50.85(9)
O91a U1 C8b . . 154.69(11)
O91a U1 C9a . . 25.44(11)
O101a U1 O82b . . 115.90(9)
O101a U1 O92a . . 63.97(9)
O101a U1 C8b . . 90.45(11)
O101a U1 C9a . . 89.45(11)
O82b U1 O92a . . 179.36(13)
O82b U1 C8b . . 25.45(10)
O82b U1 C9a . . 154.65(10)
O92a U1 C8b . . 154.41(10)
O92a U1 C9a . . 25.48(10)
C8b U1 C9a . . 179.76(14)
O21u U2 O21u . 2_655 178.54(13)
O21u U2 O81a . . 85.25(13)
O21u U2 O81a . 2_655 95.93(13)
O21u U2 O71a . . 95.85(13)
O21u U2 O71a . 2_655 82.89(13)
O21u U2 O72a . . 86.40(14)
O21u U2 O72a . 2_655 93.35(14)
O21u U2 C7a . . 89.95(14)
O21u U2 C7a . 2_655 89.21(14)
O21u U2 O81a 2_655 . 95.93(13)
O21u U2 O81a 2_655 2_655 85.25(13)
O21u U2 O71a 2_655 . 82.89(13)
O21u U2 O71a 2_655 2_655 95.85(13)
O21u U2 O72a 2_655 . 93.35(14)
O21u U2 O72a 2_655 2_655 86.40(14)
O21u U2 C7a 2_655 . 89.21(14)
O21u U2 C7a 2_655 2_655 89.95(14)
O81a U2 O81a . 2_655 71.23(10)
O81a U2 O71a . . 115.01(10)
O81a U2 O71a . 2_655 167.11(12)
O81a U2 O72a . . 64.33(9)
O81a U2 O72a . 2_655 135.16(9)
O81a U2 C7a . . 89.79(11)
O81a U2 C7a . 2_655 159.50(11)
O81a U2 O71a 2_655 . 167.11(12)
O81a U2 O71a 2_655 2_655 115.01(10)
O81a U2 O72a 2_655 . 135.16(9)
O81a U2 O72a 2_655 2_655 64.33(9)
O81a U2 C7a 2_655 . 159.50(11)
O81a U2 C7a 2_655 2_655 89.79(11)
O71a U2 O71a . 2_655 61.46(9)
O71a U2 O72a . . 51.00(9)
O71a U2 O72a . 2_655 109.73(9)
O71a U2 C7a . . 25.56(11)
O71a U2 C7a . 2_655 85.16(11)
O71a U2 O72a 2_655 . 109.73(9)
O71a U2 O72a 2_655 2_655 51.00(9)
O71a U2 C7a 2_655 . 85.16(11)
O71a U2 C7a 2_655 2_655 25.56(11)
O72a U2 O72a . 2_655 160.46(9)
O72a U2 C7a . . 25.51(10)
O72a U2 C7a . 2_655 135.05(10)
O72a U2 C7a 2_655 . 135.05(10)
O72a U2 C7a 2_655 2_655 25.51(10)
C7a U2 C7a . 2_655 109.96(12)
U1 O11u O101a . . 55.56(11)
U1 O11u O3w . 2_655 138.0(2)
U1 O11u O92a . . 57.70(12)
O101a O11u O3w . 2_655 138.64(15)
O101a O11u O92a . . 52.64(10)
O3w O11u O92a 2_655 . 162.27(18)
U1 O12u O72b . 5_454 55.44(11)
U1 O12u O5w . 7_556 136.46(19)
O72b O12u O5w 5_454 7_556 133.91(14)
O71b N1 O1w . . 118.3(2)
O71b N1 O1w . 6_656 90.68(16)
O1w N1 O1w . 6_656 109.03(19)
N1 O71b O72b . . 143.92(19)
N1 O71b O3w . 6_646 78.51(15)
N1 O71b O5w . 2_656 116.85(17)
N1 O71b C7b . . 118.5(3)
N1 O71b C1b . 7_657 84.78(17)
O72b O71b O3w . 6_646 119.44(16)
O72b O71b O5w . 2_656 92.78(16)
O72b O71b C7b . . 27.2(2)
O72b O71b C1b . 7_657 61.56(16)
O3w O71b O5w 6_646 2_656 97.94(16)
O3w O71b C7b 6_646 . 137.5(3)
O3w O71b C1b 6_646 7_657 141.65(19)
O5w O71b C7b 2_656 . 105.9(3)
O5w O71b C1b 2_656 7_657 120.38(18)
C7b O71b C1b . 7_657 34.4(2)
O4w N2 O82a . 5_445 114.2(2)
O4w N2 O6w . 6_555 109.94(19)
O82a N2 O6w 5_445 6_555 96.04(17)
U2 O21u O81a . . 57.14(11)
U2 O21u O2w . . 139.40(19)
U2 O21u O71a . 2_655 59.58(12)
U2 O21u O72a . . 57.50(11)
O81a O21u O2w . . 125.84(14)
O81a O21u O71a . 2_655 116.54(16)
O81a O21u O72a . . 53.39(10)
O2w O21u O71a . 2_655 104.71(14)
O2w O21u O72a . . 162.32(18)
O71a O21u O72a 2_655 . 88.94(13)
U2 O81a O21u . . 37.60(8)
U2 O81a O81a . 2_655 54.38(8)
U2 O81a O2w . 3_665 111.86(14)
U2 O81a O82a . . 103.91(16)
U2 O81a O72a . . 59.61(9)
U2 O81a C8a . . 128.2(3)
U2 O81a C2a . . 152.18(17)
O21u O81a O81a . 2_655 66.86(11)
O21u O81a O2w . 3_665 82.47(13)
O21u O81a O82a . . 140.69(17)
O21u O81a O72a . . 65.38(11)
O21u O81a C8a . . 158.7(3)
O21u O81a C2a . . 145.54(19)
O81a O81a O2w 2_655 3_665 78.63(13)
O81a O81a O82a 2_655 . 99.70(17)
O81a O81a O72a 2_655 . 113.73(13)
O81a O81a C8a 2_655 . 121.8(3)
O81a O81a C2a 2_655 . 146.17(17)
O2w O81a O82a 3_665 . 132.92(16)
O2w O81a O72a 3_665 . 134.22(18)
O2w O81a C8a 3_665 . 117.5(3)
O2w O81a C2a 3_665 . 93.97(16)
O82a O81a O72a . . 90.06(16)
O82a O81a C8a . . 26.9(3)
O82a O81a C2a . . 61.49(17)
O72a O81a C8a . . 93.9(2)
O72a O81a C2a . . 95.19(16)
C8a O81a C2a . . 34.6(3)
U1 O81b O101a . . 55.19(8)
U1 O81b O82b . . 64.47(11)
U1 O81b C7b . 5_444 172.42(17)
U1 O81b C2b . 3_656 127.07(15)
U1 O81b C1b . 3_656 156.03(15)
U1 O81b C8b . . 94.5(2)
O101a O81b O82b . . 119.59(15)
O101a O81b C7b . 5_444 118.09(15)
O101a O81b C2b . 3_656 170.2(2)
O101a O81b C1b . 3_656 147.72(15)
O101a O81b C8b . . 149.1(3)
O82b O81b C7b . 5_444 122.31(17)
O82b O81b C2b . 3_656 63.12(14)
O82b O81b C1b . 3_656 91.92(15)
O82b O81b C8b . . 30.2(2)
C7b O81b C2b 5_444 3_656 60.21(15)
C7b O81b C1b 5_444 3_656 31.35(13)
C7b O81b C8b 5_444 . 92.5(3)
C2b O81b C1b 3_656 3_656 28.98(13)
C2b O81b C8b 3_656 . 33.0(2)
C1b O81b C8b 3_656 . 61.8(2)
U1 O72b O12u 5_546 5_546 37.39(8)
U1 O72b O71b 5_546 . 103.85(15)
U1 O72b O91a 5_546 5_546 59.80(9)
U1 O72b O3w 5_546 7_657 107.51(13)
U1 O72b O82b 5_546 5_546 60.36(9)
U1 O72b C7b 5_546 . 128.5(3)
U1 O72b C1b 5_546 7_657 154.12(17)
O12u O72b O71b 5_546 . 140.60(17)
O12u O72b O91a 5_546 5_546 66.06(12)
O12u O72b O3w 5_546 7_657 78.95(13)
O12u O72b O82b 5_546 5_546 65.68(11)
O12u O72b C7b 5_546 . 160.1(3)
O12u O72b C1b 5_546 7_657 147.26(19)
O71b O72b O91a . 5_546 105.02(17)
O71b O72b O3w . 7_657 134.71(16)
O71b O72b O82b . 5_546 91.07(15)
O71b O72b C7b . . 26.7(2)
O71b O72b C1b . 7_657 61.83(17)
O91a O72b O3w 5_546 7_657 66.00(13)
O91a O72b O82b 5_546 5_546 120.11(14)
O91a O72b C7b 5_546 . 123.7(3)
O91a O72b C1b 5_546 7_657 141.84(17)
O3w O72b O82b 7_657 5_546 132.88(17)
O3w O72b C7b 7_657 . 120.4(3)
O3w O72b C1b 7_657 7_657 96.97(17)
O82b O72b C7b 5_546 . 95.5(2)
O82b O72b C1b 5_546 7_657 96.78(16)
C7b O72b C1b . 7_657 35.2(3)
U1 O91a O72b . 5_454 54.80(8)
U1 O91a O92a . . 64.36(11)
U1 O91a C5a . 1_565 156.07(15)
U1 O91a C4a . 2_655 126.92(16)
U1 O91a C9a . . 94.7(2)
U1 O91a C10a . 1_565 172.83(16)
O72b O91a O92a 5_454 . 119.05(16)
O72b O91a C5a 5_454 1_565 147.56(15)
O72b O91a C4a 5_454 2_655 169.3(2)
O72b O91a C9a 5_454 . 148.8(3)
O72b O91a C10a 5_454 1_565 118.49(15)
O92a O91a C5a . 1_565 92.24(16)
O92a O91a C4a . 2_655 63.15(15)
O92a O91a C9a . . 30.4(2)
O92a O91a C10a . 1_565 122.45(17)
C5a O91a C4a 1_565 2_655 29.24(13)
C5a O91a C9a 1_565 . 61.8(2)
C5a O91a C10a 1_565 1_565 31.08(13)
C4a O91a C9a 2_655 . 32.7(2)
C4a O91a C10a 2_655 1_565 60.18(15)
C9a O91a C10a . 1_565 92.3(3)
N1 O1w N1 . 6_646 102.20(18)
N1 O1w O3w . . 128.38(19)
N1 O1w O3w 6_646 . 126.7(2)
U1 O101a O11u . . 37.37(9)
U1 O101a O81b . . 59.82(9)
U1 O101a O5w . 6_545 106.09(14)
U1 O101a O102a . . 104.11(15)
U1 O101a O92a . . 60.40(9)
U1 O101a C5a . . 154.62(17)
U1 O101a C10a . . 129.4(3)
O11u O101a O81b . . 66.16(12)
O11u O101a O5w . 6_545 76.47(13)
O11u O101a O102a . . 140.30(17)
O11u O101a O92a . . 65.21(12)
O11u O101a C5a . . 145.9(2)
O11u O101a C10a . . 159.0(3)
O81b O101a O5w . 6_545 67.22(14)
O81b O101a O102a . . 107.74(17)
O81b O101a O92a . . 120.14(14)
O81b O101a C5a . . 142.30(16)
O81b O101a C10a . . 126.5(3)
O5w O101a O102a 6_545 . 139.84(16)
O5w O101a O92a 6_545 . 128.84(18)
O5w O101a C5a 6_545 . 96.86(17)
O5w O101a C10a 6_545 . 122.8(3)
O102a O101a O92a . . 89.23(16)
O102a O101a C5a . . 61.90(17)
O102a O101a C10a . . 27.3(3)
O92a O101a C5a . . 96.72(16)
O92a O101a C10a . . 94.2(2)
C5a O101a C10a . . 34.6(3)
O21u O2w O81a . 3_665 149.80(17)
O21u O2w O82a . 2_655 66.42(14)
O21u O2w O82a . 4_564 71.38(14)
O21u O2w O71a . 4_554 96.27(15)
O21u O2w O6w . . 93.41(18)
O81a O2w O82a 3_665 2_655 97.75(14)
O81a O2w O82a 3_665 4_564 82.23(14)
O81a O2w O71a 3_665 4_554 84.67(15)
O81a O2w O6w 3_665 . 113.29(18)
O82a O2w O82a 2_655 4_564 85.42(14)
O82a O2w O71a 2_655 4_554 148.74(18)
O82a O2w O6w 2_655 . 91.41(18)
O82a O2w O71a 4_564 4_554 63.92(13)
O82a O2w O6w 4_564 . 164.5(2)
O71a O2w O6w 4_554 . 116.38(16)
O11u O3w O71b 2_655 6_656 63.31(13)
O11u O3w O72b 2_655 7_657 145.58(16)
O11u O3w O1w 2_655 . 101.90(19)
O11u O3w O102a 2_655 3_656 63.69(14)
O71b O3w O72b 6_656 7_657 96.69(14)
O71b O3w O1w 6_656 . 97.66(18)
O71b O3w O102a 6_656 3_656 120.85(17)
O72b O3w O1w 7_657 . 108.68(18)
O72b O3w O102a 7_657 3_656 113.05(18)
O1w O3w O102a . 3_656 117.18(16)
N2 O4w N3 . . 102.30(18)
N2 O4w O5w . . 128.80(19)
N3 O4w O5w . . 124.8(2)
O4w N3 O102a . 7_546 87.40(16)
O4w N3 O6w . 6_545 109.28(19)
O102a N3 O6w 7_546 6_545 117.9(2)
O12u O5w O71b 7_556 2_656 65.80(13)
O12u O5w O101a 7_556 6_555 142.32(17)
O12u O5w O4w 7_556 . 104.86(19)
O71b O5w O101a 2_656 6_555 110.73(18)
O71b O5w O4w 2_656 . 116.79(16)
O101a O5w O4w 6_555 . 109.12(18)
O101a O102a O3w . 3_656 88.87(16)
O101a O102a N3 . 7_546 145.9(2)
O101a O102a C5a . . 61.78(17)
O101a O102a C10a . . 27.6(2)
O3w O102a N3 3_656 7_546 119.29(18)
O3w O102a C5a 3_656 . 118.35(18)
O3w O102a C10a 3_656 . 102.6(3)
N3 O102a C5a 7_546 . 86.67(18)
N3 O102a C10a 7_546 . 120.2(3)
C5a O102a C10a . . 34.2(2)
U1 O82b O81b . . 64.54(11)
U1 O82b O72b . 5_454 55.65(9)
U1 O82b C3b . 3_656 153.50(15)
U1 O82b C2b . 3_656 126.93(16)
U1 O82b C8b . . 94.7(3)
U1 O82b H1c3b . 5_454 126.5874
U1 O82b H1c3b . 3_656 164.6648
O81b O82b O72b . 5_454 120.13(16)
O81b O82b C3b . 3_656 91.87(15)
O81b O82b C2b . 3_656 62.92(15)
O81b O82b C8b . . 30.4(2)
O81b O82b H1c3b . 5_454 164.7568
O81b O82b H1c3b . 3_656 111.2346
O72b O82b C3b 5_454 3_656 146.66(16)
O72b O82b C2b 5_454 3_656 174.7(2)
O72b O82b C8b 5_454 . 150.4(3)
O72b O82b H1c3b 5_454 5_454 71.4709
O72b O82b H1c3b 5_454 3_656 127.062
C3b O82b C2b 3_656 3_656 29.32(14)
C3b O82b C8b 3_656 . 61.7(3)
C3b O82b H1c3b 3_656 5_454 79.0134
C3b O82b H1c3b 3_656 3_656 19.664
C2b O82b C8b 3_656 . 32.6(2)
C2b O82b H1c3b 3_656 5_454 106.404
C2b O82b H1c3b 3_656 3_656 48.9821
C8b O82b H1c3b . 5_454 137.8044
C8b O82b H1c3b . 3_656 81.2873
H1c3b O82b H1c3b 5_454 3_656 60.9542
N2 O82a O81a 5_555 . 147.8(2)
N2 O82a O2w 5_555 2_655 80.08(16)
N2 O82a O2w 5_555 4_565 112.68(17)
N2 O82a C8a 5_555 . 120.5(3)
N2 O82a C2a 5_555 . 85.92(17)
O81a O82a O2w . 2_655 123.92(17)
O81a O82a O2w . 4_565 88.41(16)
O81a O82a C8a . . 27.7(2)
O81a O82a C2a . . 62.25(17)
O2w O82a O2w 2_655 4_565 94.58(16)
O2w O82a C8a 2_655 . 144.0(3)
O2w O82a C2a 2_655 . 147.13(19)
O2w O82a C8a 4_565 . 102.3(3)
O2w O82a C2a 4_565 . 118.28(18)
C8a O82a C2a . . 34.6(2)
U1 O92a O11u . . 36.19(9)
U1 O92a O91a . . 64.78(12)
U1 O92a O101a . . 55.63(9)
U1 O92a C3a . 2_655 153.80(15)
U1 O92a C4a . 2_655 127.02(16)
U1 O92a C9a . . 95.0(3)
U1 O92a C10a . . 74.25(11)
U1 O92a H1c6a . . 126.7974
U1 O92a H1c3a . 2_655 164.782
O11u O92a O91a . . 73.08(14)
O11u O92a O101a . . 62.15(11)
O11u O92a C3a . 2_655 128.15(18)
O11u O92a C4a . 2_655 117.24(17)
O11u O92a C9a . . 95.5(3)
O11u O92a C10a . . 87.04(13)
O11u O92a H1c6a . . 123.1489
O11u O92a H1c3a . 2_655 129.0867
O91a O92a O101a . . 120.27(17)
O91a O92a C3a . 2_655 92.03(15)
O91a O92a C4a . 2_655 62.82(15)
O91a O92a C9a . . 30.4(2)
O91a O92a C10a . . 133.39(19)
O91a O92a H1c6a . . 163.7353
O91a O92a H1c3a . 2_655 111.3792
O101a O92a C3a . 2_655 146.68(17)
O101a O92a C4a . 2_655 175.3(2)
O101a O92a C9a . . 150.6(3)
O101a O92a C10a . . 24.96(12)
O101a O92a H1c6a . . 71.6662
O101a O92a H1c3a . 2_655 127.0887
C3a O92a C4a 2_655 2_655 29.52(14)
C3a O92a C9a 2_655 . 61.9(3)
C3a O92a C10a 2_655 . 131.72(16)
C3a O92a H1c6a 2_655 . 78.5685
C3a O92a H1c3a 2_655 2_655 19.6279
C4a O92a C9a 2_655 . 32.5(2)
C4a O92a C10a 2_655 . 155.5(2)
C4a O92a H1c6a 2_655 . 106.0771
C4a O92a H1c3a 2_655 2_655 49.1497
C9a O92a C10a . . 157.9(4)
C9a O92a H1c6a . . 137.124
C9a O92a H1c3a . 2_655 81.4113
C10a O92a H1c6a . . 53.2982
C10a O92a H1c3a . 2_655 113.8072
H1c6a O92a H1c3a . 2_655 60.6463
U2 O71a O21u . 2_655 37.52(8)
U2 O71a O2w . 4_555 98.28(12)
U2 O71a O71a . 2_655 59.27(9)
U2 O71a O72a . . 65.15(11)
U2 O71a C8a . 1_545 171.13(16)
U2 O71a C2a . 1_545 156.93(15)
U2 O71a C1a . 2_655 128.05(16)
U2 O71a C7a . . 95.4(2)
O21u O71a O2w 2_655 4_555 71.74(12)
O21u O71a O71a 2_655 2_655 72.03(12)
O21u O71a O72a 2_655 . 76.38(13)
O21u O71a C8a 2_655 1_545 140.81(19)
O21u O71a C2a 2_655 1_545 147.30(17)
O21u O71a C1a 2_655 2_655 130.70(17)
O21u O71a C7a 2_655 . 102.3(3)
O2w O71a O71a 4_555 2_655 66.15(13)
O2w O71a O72a 4_555 . 142.77(19)
O2w O71a C8a 4_555 1_545 74.97(15)
O2w O71a C2a 4_555 1_545 103.77(15)
O2w O71a C1a 4_555 2_655 128.02(18)
O2w O71a C7a 4_555 . 145.3(3)
O71a O71a O72a 2_655 . 120.95(16)
O71a O71a C8a 2_655 1_545 112.17(15)
O71a O71a C2a 2_655 1_545 137.17(16)
O71a O71a C1a 2_655 2_655 153.9(2)
O71a O71a C7a 2_655 . 146.2(3)
O72a O71a C8a . 1_545 123.68(17)
O72a O71a C2a . 1_545 92.75(15)
O72a O71a C1a . 2_655 63.56(15)
O72a O71a C7a . . 30.4(2)
C8a O71a C2a 1_545 1_545 31.43(13)
C8a O71a C1a 1_545 2_655 60.56(16)
C8a O71a C7a 1_545 . 93.4(3)
C2a O71a C1a 1_545 2_655 29.23(14)
C2a O71a C7a 1_545 . 62.3(2)
C1a O71a C7a 2_655 . 33.2(2)
U2 O72a O21u . . 36.10(8)
U2 O72a O81a . . 56.06(9)
U2 O72a O71a . . 63.84(11)
U2 O72a C6a . 2_655 153.35(15)
U2 O72a C1a . 2_655 125.68(16)
U2 O72a C7a . . 94.2(3)
U2 O72a H1c6a . 2_655 166.2578
U2 O72a H1c3a . . 127.3903
O21u O72a O81a . . 61.23(11)
O21u O72a O71a . . 74.94(14)
O21u O72a C6a . 2_655 130.28(17)
O21u O72a C1a . 2_655 118.76(17)
O21u O72a C7a . . 97.8(3)
O21u O72a H1c6a . 2_655 131.2883
O21u O72a H1c3a . . 123.4763
O81a O72a O71a . . 119.54(16)
O81a O72a C6a . 2_655 148.03(16)
O81a O72a C1a . 2_655 177.4(2)
O81a O72a C7a . . 150.1(3)
O81a O72a H1c6a . 2_655 128.3157
O81a O72a H1c3a . . 72.0648
O71a O72a C6a . 2_655 92.04(15)
O71a O72a C1a . 2_655 62.46(15)
O71a O72a C7a . . 30.5(2)
O71a O72a H1c6a . 2_655 111.628
O71a O72a H1c3a . . 161.083
C6a O72a C1a 2_655 2_655 29.75(14)
C6a O72a C7a 2_655 . 61.7(3)
C6a O72a H1c6a 2_655 2_655 19.7244
C6a O72a H1c3a 2_655 . 78.9994
C1a O72a C7a 2_655 . 32.0(2)
C1a O72a H1c6a 2_655 2_655 49.4755
C1a O72a H1c3a 2_655 . 106.4919
C7a O72a H1c6a . 2_655 81.3737
C7a O72a H1c3a . . 136.1145
H1c6a O72a H1c3a 2_655 . 61.0721
N2 O6w O2w 6_545 . 126.2(2)
N2 O6w N3 6_545 6_555 102.60(18)
O2w O6w N3 . 6_555 127.40(19)
O81a C8a O82a . . 125.4(4)
O81a C8a O71a . 1_565 92.5(3)
O81a C8a C2a . . 116.8(4)
O81a C8a C1a . 2_665 115.7(3)
O81a C8a C3a . . 112.1(3)
O81a C8a H1c3a . . 104.3054
O82a C8a O71a . 1_565 99.7(3)
O82a C8a C2a . . 117.6(4)
O82a C8a C1a . 2_665 114.2(3)
O82a C8a C3a . . 112.7(3)
O82a C8a H1c3a . . 105.8591
O71a C8a C2a 1_565 . 80.2(2)
O71a C8a C1a 1_565 2_665 53.66(14)
O71a C8a C3a 1_565 . 110.27(19)
O71a C8a H1c3a 1_565 . 131.8198
C2a C8a C1a . 2_665 26.7(2)
C2a C8a C3a . . 30.2(2)
C2a C8a H1c3a . . 51.8584
C1a C8a C3a 2_665 . 56.87(17)
C1a C8a H1c3a 2_665 . 78.5646
C3a C8a H1c3a . . 21.6967
O71b C7b O81b . 5_556 99.6(3)
O71b C7b O72b . . 126.1(4)
O71b C7b C3b . . 114.2(3)
O71b C7b C2b . 7_657 114.0(3)
O71b C7b C1b . 7_657 117.8(4)
O71b C7b H1c3b . . 107.8219
O81b C7b O72b 5_556 . 92.5(3)
O81b C7b C3b 5_556 . 110.63(19)
O81b C7b C2b 5_556 7_657 53.95(14)
O81b C7b C1b 5_556 7_657 80.5(2)
O81b C7b H1c3b 5_556 . 131.9915
O72b C7b C3b . . 109.7(3)
O72b C7b C2b . 7_657 115.4(3)
O72b C7b C1b . 7_657 116.0(4)
O72b C7b H1c3b . . 101.4704
C3b C7b C2b . 7_657 57.15(16)
C3b C7b C1b . 7_657 30.4(2)
C3b C7b H1c3b . . 21.6488
C2b C7b C1b 7_657 7_657 26.8(2)
C2b C7b H1c3b 7_657 . 78.7976
C1b C7b H1c3b 7_657 . 52.044
O81a C2a O82a . . 56.27(16)
O81a C2a O71a . 1_565 70.09(14)
O81a C2a C8a . . 28.6(2)
O81a C2a C5a . 2_665 152.8(2)
O81a C2a C6a . 2_665 144.5(2)
O81a C2a C1a . 2_665 121.6(3)
O81a C2a C3a . . 112.5(3)
O81a C2a C4a . . 136.8(2)
O81a C2a C7a . 1_565 94.79(19)
O81a C2a H1c3a . . 91.0167
O82a C2a O71a . 1_565 73.65(16)
O82a C2a C8a . . 27.7(2)
O82a C2a C5a . 2_665 150.1(2)
O82a C2a C6a . 2_665 141.8(2)
O82a C2a C1a . 2_665 119.6(3)
O82a C2a C3a . . 112.6(3)
O82a C2a C4a . . 135.8(2)
O82a C2a C7a . 1_565 94.4(2)
O82a C2a H1c3a . . 91.7576
O71a C2a C8a 1_565 . 68.4(2)
O71a C2a C5a 1_565 2_665 115.76(17)
O71a C2a C6a 1_565 2_665 85.99(17)
O71a C2a C1a 1_565 2_665 56.2(2)
O71a C2a C3a 1_565 . 173.7(3)
O71a C2a C4a 1_565 . 145.5(2)
O71a C2a C7a 1_565 1_565 26.21(12)
O71a C2a H1c3a 1_565 . 160.3929
C8a C2a C5a . 2_665 175.6(3)
C8a C2a C6a . 2_665 154.1(3)
C8a C2a C1a . 2_665 124.2(4)
C8a C2a C3a . . 116.8(4)
C8a C2a C4a . . 146.0(3)
C8a C2a C7a . 1_565 94.2(3)
C8a C2a H1c3a . . 92.5613
C5a C2a C6a 2_665 2_665 29.84(14)
C5a C2a C1a 2_665 2_665 59.8(3)
C5a C2a C3a 2_665 . 59.2(2)
C5a C2a C4a 2_665 . 29.90(13)
C5a C2a C7a 2_665 1_565 89.79(18)
C5a C2a H1c3a 2_665 . 83.4196
C6a C2a C1a 2_665 2_665 29.9(2)
C6a C2a C3a 2_665 . 89.0(3)
C6a C2a C4a 2_665 . 59.74(17)
C6a C2a C7a 2_665 1_565 59.95(17)
C6a C2a H1c3a 2_665 . 113.2619
C1a C2a C3a 2_665 . 118.9(4)
C1a C2a C4a 2_665 . 89.7(3)
C1a C2a C7a 2_665 1_565 30.0(2)
C1a C2a H1c3a 2_665 . 143.1744
C3a C2a C4a . . 29.3(2)
C3a C2a C7a . 1_565 149.0(3)
C3a C2a H1c3a . . 24.2383
C4a C2a C7a . 1_565 119.7(2)
C4a C2a H1c3a . . 53.5178
C7a C2a H1c3a 1_565 . 173.1813
O91a C5a O101a 1_545 . 70.15(15)
O91a C5a O102a 1_545 . 75.41(17)
O91a C5a C2a 1_545 2_645 115.89(17)
O91a C5a C6a 1_545 . 172.8(4)
O91a C5a C1a 1_545 . 145.4(2)
O91a C5a C3a 1_545 2_645 86.37(17)
O91a C5a C4a 1_545 2_645 56.4(2)
O91a C5a C9a 1_545 1_545 26.09(13)
O91a C5a C10a 1_545 . 69.4(2)
O91a C5a H1c6a 1_545 . 159.8779
O101a C5a O102a . . 56.32(16)
O101a C5a C2a . 2_645 152.3(3)
O101a C5a C6a . . 111.3(3)
O101a C5a C1a . . 135.7(2)
O101a C5a C3a . 2_645 145.1(2)
O101a C5a C4a . 2_645 122.2(3)
O101a C5a C9a . 1_545 95.1(2)
O101a C5a C10a . . 28.5(2)
O101a C5a H1c6a . . 90.1182
O102a C5a C2a . 2_645 150.1(2)
O102a C5a C6a . . 111.4(3)
O102a C5a C1a . . 135.2(2)
O102a C5a C3a . 2_645 142.8(2)
O102a C5a C4a . 2_645 120.8(3)
O102a C5a C9a . 1_545 95.5(2)
O102a C5a C10a . . 27.8(2)
O102a C5a H1c6a . . 90.5759
C2a C5a C6a 2_645 . 59.4(2)
C2a C5a C1a 2_645 . 29.82(14)
C2a C5a C3a 2_645 2_645 29.67(14)
C2a C5a C4a 2_645 2_645 59.8(3)
C2a C5a C9a 2_645 1_545 90.24(18)
C2a C5a C10a 2_645 . 174.6(3)
C2a C5a H1c6a 2_645 . 83.4021
C6a C5a C1a . . 29.5(2)
C6a C5a C3a . 2_645 89.0(3)
C6a C5a C4a . 2_645 119.2(4)
C6a C5a C9a . 1_545 149.6(3)
C6a C5a C10a . . 115.5(3)
C6a C5a H1c6a . . 24.0302
C1a C5a C3a . 2_645 59.50(18)
C1a C5a C4a . 2_645 89.6(3)
C1a C5a C9a . 1_545 120.0(2)
C1a C5a C10a . . 145.0(3)
C1a C5a H1c6a . . 53.5794
C3a C5a C4a 2_645 2_645 30.1(2)
C3a C5a C9a 2_645 1_545 60.57(17)
C3a C5a C10a 2_645 . 155.4(3)
C3a C5a H1c6a 2_645 . 113.0761
C4a C5a C9a 2_645 1_545 30.5(2)
C4a C5a C10a 2_645 . 125.3(4)
C4a C5a H1c6a 2_645 . 143.2119
C9a C5a C10a 1_545 . 94.9(3)
C9a C5a H1c6a 1_545 . 173.549
C10a C5a H1c6a . . 91.4448
O82b C3b C7b 3_656 . 147.6(2)
O82b C3b C3b 3_656 7_657 119.06(19)
O82b C3b C2b 3_656 . 58.2(2)
O82b C3b C2b 3_656 7_657 149.1(2)
O82b C3b C1b 3_656 . 88.63(18)
O82b C3b C1b 3_656 7_657 178.8(4)
O82b C3b C8b 3_656 3_656 26.41(12)
O82b C3b H1c3b 3_656 . 61.3041
C7b C3b C3b . 7_657 93.33(18)
C7b C3b C2b . . 154.2(3)
C7b C3b C2b . 7_657 63.33(17)
C7b C3b C1b . . 123.8(2)
C7b C3b C1b . 7_657 33.2(2)
C7b C3b C8b . 3_656 173.4(2)
C7b C3b H1c3b . . 86.2935
C3b C3b C2b 7_657 . 60.9(2)
C3b C3b C2b 7_657 7_657 30.01(14)
C3b C3b C1b 7_657 . 30.44(15)
C3b C3b C1b 7_657 7_657 60.2(2)
C3b C3b C8b 7_657 3_656 92.80(19)
C3b C3b H1c3b 7_657 . 179.3906
C2b C3b C2b . 7_657 90.9(3)
C2b C3b C1b . . 30.5(2)
C2b C3b C1b . 7_657 121.1(4)
C2b C3b C8b . 3_656 31.9(2)
C2b C3b H1c3b . . 119.462
C2b C3b C1b 7_657 . 60.44(17)
C2b C3b C1b 7_657 7_657 30.2(2)
C2b C3b C8b 7_657 3_656 122.8(2)
C2b C3b H1c3b 7_657 . 149.6113
C1b C3b C1b . 7_657 90.6(3)
C1b C3b C8b . 3_656 62.38(18)
C1b C3b H1c3b . . 149.9354
C1b C3b C8b 7_657 3_656 152.9(3)
C1b C3b H1c3b 7_657 . 119.4587
C8b C3b H1c3b 3_656 . 87.5904
O72a C6a C2a 2_655 2_645 88.75(18)
O72a C6a C5a 2_655 . 179.2(4)
O72a C6a C1a 2_655 . 58.7(2)
O72a C6a C3a 2_655 2_645 118.91(19)
O72a C6a C4a 2_655 2_645 149.1(2)
O72a C6a C10a 2_655 . 146.9(2)
O72a C6a C7a 2_655 2_655 26.56(12)
O72a C6a H1c6a 2_655 . 60.8639
C2a C6a C5a 2_645 . 90.8(3)
C2a C6a C1a 2_645 . 30.0(2)
C2a C6a C3a 2_645 2_645 30.16(14)
C2a C6a C4a 2_645 2_645 60.35(17)
C2a C6a C10a 2_645 . 124.3(2)
C2a C6a C7a 2_645 2_655 62.21(17)
C2a C6a H1c6a 2_645 . 149.6073
C5a C6a C1a . . 120.8(4)
C5a C6a C3a . 2_645 60.6(2)
C5a C6a C4a . 2_645 30.4(2)
C5a C6a C10a . . 33.6(2)
C5a C6a C7a . 2_655 153.0(3)
C5a C6a H1c6a . . 119.6049
C1a C6a C3a . 2_645 60.2(2)
C1a C6a C4a . 2_645 90.4(3)
C1a C6a C10a . . 154.3(3)
C1a C6a C7a . 2_655 32.2(2)
C1a C6a H1c6a . . 119.6045
C3a C6a C4a 2_645 2_645 30.19(15)
C3a C6a C10a 2_645 . 94.17(19)
C3a C6a C7a 2_645 2_655 92.37(19)
C3a C6a H1c6a 2_645 . 179.5528
C4a C6a C10a 2_645 . 63.98(17)
C4a C6a C7a 2_645 2_655 122.6(2)
C4a C6a H1c6a 2_645 . 150.0412
C10a C6a C7a . 2_655 173.3(2)
C10a C6a H1c6a . . 86.0608
C7a C6a H1c6a 2_655 . 87.3927
O71a C1a O72a 2_655 2_655 53.99(14)
O71a C1a C8a 2_655 2_645 65.78(16)
O71a C1a C2a 2_655 2_645 94.6(3)
O71a C1a C5a 2_655 . 172.9(3)
O71a C1a C6a 2_655 . 144.9(3)
O71a C1a C3a 2_655 2_645 124.9(2)
O71a C1a C4a 2_655 2_645 154.5(2)
O71a C1a C7a 2_655 2_655 27.5(2)
O71a C1a H1c6a 2_655 . 121.0392
O72a C1a C8a 2_655 2_645 119.4(2)
O72a C1a C2a 2_655 2_645 148.4(3)
O72a C1a C5a 2_655 . 121.2(2)
O72a C1a C6a 2_655 . 91.5(3)
O72a C1a C3a 2_655 2_645 178.8(3)
O72a C1a C4a 2_655 2_645 151.2(2)
O72a C1a C7a 2_655 2_655 26.5(2)
O72a C1a H1c6a 2_655 . 67.4207
C8a C1a C2a 2_645 2_645 29.1(2)
C8a C1a C5a 2_645 . 119.4(2)
C8a C1a C6a 2_645 . 149.1(3)
C8a C1a C3a 2_645 2_645 59.50(17)
C8a C1a C4a 2_645 2_645 89.37(18)
C8a C1a C7a 2_645 2_655 93.0(3)
C8a C1a H1c6a 2_645 . 173.1778
C2a C1a C5a 2_645 . 90.4(3)
C2a C1a C6a 2_645 . 120.1(4)
C2a C1a C3a 2_645 2_645 30.5(2)
C2a C1a C4a 2_645 2_645 60.3(2)
C2a C1a C7a 2_645 2_655 122.0(4)
C2a C1a H1c6a 2_645 . 144.1579
C5a C1a C6a . . 29.7(2)
C5a C1a C3a . 2_645 59.96(18)
C5a C1a C4a . 2_645 30.08(14)
C5a C1a C7a . 2_655 147.6(3)
C5a C1a H1c6a . . 53.7449
C6a C1a C3a . 2_645 89.6(3)
C6a C1a C4a . 2_645 59.7(2)
C6a C1a C7a . 2_655 117.9(4)
C6a C1a H1c6a . . 24.0846
C3a C1a C4a 2_645 2_645 29.88(15)
C3a C1a C7a 2_645 2_655 152.4(3)
C3a C1a H1c6a 2_645 . 113.7059
C4a C1a C7a 2_645 2_655 177.3(3)
C4a C1a H1c6a 2_645 . 83.8225
C7a C1a H1c6a 2_655 . 93.8257
O81b C2b O82b 3_656 3_656 53.96(13)
O81b C2b C7b 3_656 7_657 65.84(16)
O81b C2b C3b 3_656 . 145.3(3)
O81b C2b C3b 3_656 7_657 124.7(2)
O81b C2b C2b 3_656 7_657 153.7(2)
O81b C2b C1b 3_656 . 94.8(3)
O81b C2b C1b 3_656 7_657 171.4(3)
O81b C2b C8b 3_656 3_656 27.21(19)
O81b C2b H1c3b 3_656 . 121.3818
O82b C2b C7b 3_656 7_657 118.9(2)
O82b C2b C3b 3_656 . 92.5(3)
O82b C2b C3b 3_656 7_657 177.7(3)
O82b C2b C2b 3_656 7_657 152.0(2)
O82b C2b C1b 3_656 . 148.1(3)
O82b C2b C1b 3_656 7_657 122.2(2)
O82b C2b C8b 3_656 3_656 26.76(19)
O82b C2b H1c3b 3_656 . 68.2411
C7b C2b C3b 7_657 . 148.6(3)
C7b C2b C3b 7_657 7_657 59.52(17)
C7b C2b C2b 7_657 7_657 89.06(17)
C7b C2b C1b 7_657 . 29.2(2)
C7b C2b C1b 7_657 7_657 118.9(2)
C7b C2b C8b 7_657 3_656 92.5(3)
C7b C2b H1c3b 7_657 . 172.7824
C3b C2b C3b . 7_657 89.1(3)
C3b C2b C2b . 7_657 59.5(2)
C3b C2b C1b . . 119.4(4)
C3b C2b C1b . 7_657 29.7(2)
C3b C2b C8b . 3_656 119.0(4)
C3b C2b H1c3b . . 24.277
C3b C2b C2b 7_657 7_657 29.55(14)
C3b C2b C1b 7_657 . 30.3(2)
C3b C2b C1b 7_657 7_657 59.41(17)
C3b C2b C8b 7_657 3_656 151.8(3)
C3b C2b H1c3b 7_657 . 113.3537
C2b C2b C1b 7_657 . 59.8(3)
C2b C2b C1b 7_657 7_657 29.86(14)
C2b C2b C8b 7_657 3_656 177.2(4)
C2b C2b H1c3b 7_657 . 83.8037
C1b C2b C1b . 7_657 89.7(3)
C1b C2b C8b . 3_656 121.7(4)
C1b C2b H1c3b . . 143.6211
C1b C2b C8b 7_657 3_656 148.6(3)
C1b C2b H1c3b 7_657 . 53.9455
C8b C2b H1c3b 3_656 . 94.7164
O92a C3a C8a 2_655 . 147.6(2)
O92a C3a C2a 2_655 . 178.8(4)
O92a C3a C5a 2_655 2_665 88.28(18)
O92a C3a C6a 2_655 2_665 118.59(19)
O92a C3a C1a 2_655 2_665 148.8(2)
O92a C3a C4a 2_655 . 58.0(2)
O92a C3a C9a 2_655 2_655 26.52(12)
O92a C3a H1c3a 2_655 . 61.3189
C8a C3a C2a . . 33.0(2)
C8a C3a C5a . 2_665 124.2(2)
C8a C3a C6a . 2_665 93.85(18)
C8a C3a C1a . 2_665 63.64(18)
C8a C3a C4a . . 154.5(3)
C8a C3a C9a . 2_655 173.5(2)
C8a C3a H1c3a . . 86.2389
C2a C3a C5a . 2_665 91.1(3)
C2a C3a C6a . 2_665 60.8(2)
C2a C3a C1a . 2_665 30.6(2)
C2a C3a C4a . . 121.5(4)
C2a C3a C9a . 2_655 153.0(3)
C2a C3a H1c3a . . 119.266
C5a C3a C6a 2_665 2_665 30.32(14)
C5a C3a C1a 2_665 2_665 60.54(18)
C5a C3a C4a 2_665 . 30.3(2)
C5a C3a C9a 2_665 2_655 61.87(18)
C5a C3a H1c3a 2_665 . 149.5895
C6a C3a C1a 2_665 2_665 30.21(15)
C6a C3a C4a 2_665 . 60.7(2)
C6a C3a C9a 2_665 2_655 92.19(19)
C6a C3a H1c3a 2_665 . 179.9011
C1a C3a C4a 2_665 . 90.9(3)
C1a C3a C9a 2_665 2_655 122.4(2)
C1a C3a H1c3a 2_665 . 149.8715
C4a C3a C9a . 2_655 31.6(2)
C4a C3a H1c3a . . 119.2612
C9a C3a H1c3a 2_655 . 87.7283
O71b C1b O81b 7_657 3_656 73.49(16)
O71b C1b O72b 7_657 7_657 56.61(16)
O71b C1b C7b 7_657 7_657 27.8(2)
O71b C1b C3b 7_657 . 141.9(2)
O71b C1b C3b 7_657 7_657 113.7(3)
O71b C1b C2b 7_657 . 119.1(3)
O71b C1b C2b 7_657 7_657 137.0(2)
O71b C1b C1b 7_657 7_657 151.4(2)
O71b C1b C8b 7_657 3_656 93.5(2)
O71b C1b H1c3b 7_657 7_657 92.8354
O81b C1b O72b 3_656 7_657 70.14(14)
O81b C1b C7b 3_656 7_657 68.2(2)
O81b C1b C3b 3_656 . 86.24(17)
O81b C1b C3b 3_656 7_657 172.1(4)
O81b C1b C2b 3_656 . 56.2(2)
O81b C1b C2b 3_656 7_657 145.9(2)
O81b C1b C1b 3_656 7_657 116.16(18)
O81b C1b C8b 3_656 3_656 26.07(12)
O81b C1b H1c3b 3_656 7_657 159.2216
O72b C1b C7b 7_657 7_657 28.9(2)
O72b C1b C3b 7_657 . 144.4(2)
O72b C1b C3b 7_657 7_657 110.5(3)
O72b C1b C2b 7_657 . 121.8(3)
O72b C1b C2b 7_657 7_657 134.7(2)
O72b C1b C1b 7_657 7_657 151.0(2)
O72b C1b C8b 7_657 3_656 94.98(19)
O72b C1b H1c3b 7_657 7_657 89.3275
C7b C1b C3b 7_657 . 154.2(3)
C7b C1b C3b 7_657 7_657 116.4(4)
C7b C1b C2b 7_657 . 124.0(4)
C7b C1b C2b 7_657 7_657 145.7(3)
C7b C1b C1b 7_657 7_657 175.7(3)
C7b C1b C8b 7_657 3_656 93.7(3)
C7b C1b H1c3b 7_657 7_657 92.3632
C3b C1b C3b . 7_657 89.4(3)
C3b C1b C2b . . 30.2(2)
C3b C1b C2b . 7_657 60.15(17)
C3b C1b C1b . 7_657 30.13(14)
C3b C1b C8b . 3_656 60.50(17)
C3b C1b H1c3b . 7_657 113.4703
C3b C1b C2b 7_657 . 119.6(4)
C3b C1b C2b 7_657 7_657 29.3(2)
C3b C1b C1b 7_657 7_657 59.3(2)
C3b C1b C8b 7_657 3_656 149.8(3)
C3b C1b H1c3b 7_657 7_657 24.0727
C2b C1b C2b . 7_657 90.3(3)
C2b C1b C1b . 7_657 60.3(3)
C2b C1b C8b . 3_656 30.3(2)
C2b C1b H1c3b . 7_657 143.6282
C2b C1b C1b 7_657 7_657 30.02(14)
C2b C1b C8b 7_657 3_656 120.6(2)
C2b C1b H1c3b 7_657 7_657 53.325
C1b C1b C8b 7_657 3_656 90.61(19)
C1b C1b H1c3b 7_657 7_657 83.3396
C8b C1b H1c3b 3_656 7_657 173.5797
O91a C4a O92a 2_655 2_655 54.03(14)
O91a C4a C2a 2_655 . 171.9(3)
O91a C4a C5a 2_655 2_665 94.4(3)
O91a C4a C6a 2_655 2_665 124.5(2)
O91a C4a C1a 2_655 2_665 153.8(2)
O91a C4a C3a 2_655 . 145.5(3)
O91a C4a C9a 2_655 2_655 27.1(2)
O91a C4a C10a 2_655 2_665 66.34(16)
O91a C4a H1c3a 2_655 . 121.6044
O92a C4a C2a 2_655 . 121.8(2)
O92a C4a C5a 2_655 2_665 147.9(3)
O92a C4a C6a 2_655 2_665 177.8(3)
O92a C4a C1a 2_655 2_665 151.7(2)
O92a C4a C3a 2_655 . 92.5(3)
O92a C4a C9a 2_655 2_655 27.0(2)
O92a C4a C10a 2_655 2_665 119.6(2)
O92a C4a H1c3a 2_655 . 68.3025
C2a C4a C5a . 2_665 90.3(3)
C2a C4a C6a . 2_665 59.91(17)
C2a C4a C1a . 2_665 30.00(14)
C2a C4a C3a . . 29.2(2)
C2a C4a C9a . 2_655 148.4(3)
C2a C4a C10a . 2_665 118.6(2)
C2a C4a H1c3a . . 53.472
C5a C4a C6a 2_665 2_665 30.4(2)
C5a C4a C1a 2_665 2_665 60.3(3)
C5a C4a C3a 2_665 . 119.5(4)
C5a C4a C9a 2_665 2_655 121.2(4)
C5a C4a C10a 2_665 2_665 28.4(2)
C5a C4a H1c3a 2_665 . 143.7599
C6a C4a C1a 2_665 2_665 29.91(14)
C6a C4a C3a 2_665 . 89.2(3)
C6a C4a C9a 2_665 2_655 151.5(3)
C6a C4a C10a 2_665 2_665 58.74(16)
C6a C4a H1c3a 2_665 . 113.3803
C1a C4a C3a 2_665 . 59.2(2)
C1a C4a C9a 2_665 2_655 177.3(4)
C1a C4a C10a 2_665 2_665 88.64(17)
C1a C4a H1c3a 2_665 . 83.4726
C3a C4a C9a . 2_655 119.2(4)
C3a C4a C10a . 2_665 147.9(3)
C3a C4a H1c3a . . 24.2243
C9a C4a C10a 2_655 2_665 92.9(3)
C9a C4a H1c3a 2_655 . 95.0358
C10a C4a H1c3a 2_665 . 172.0589
U1 C8b O81b . . 59.9(2)
U1 C8b O82b . . 59.8(2)
U1 C8b C3b . 3_656 149.2(2)
U1 C8b C2b . 3_656 172.9(3)
U1 C8b C1b . 3_656 151.9(2)
U1 C8b H1c3b . 3_656 128.292
O81b C8b O82b . . 119.5(4)
O81b C8b C3b . 3_656 147.9(3)
O81b C8b C2b . 3_656 119.8(3)
O81b C8b C1b . 3_656 92.2(3)
O81b C8b H1c3b . 3_656 166.896
O82b C8b C3b . 3_656 91.9(3)
O82b C8b C2b . 3_656 120.7(4)
O82b C8b C1b . 3_656 148.3(3)
O82b C8b H1c3b . 3_656 70.5197
C3b C8b C2b 3_656 3_656 29.1(2)
C3b C8b C1b 3_656 3_656 57.12(17)
C3b C8b H1c3b 3_656 3_656 21.442
C2b C8b C1b 3_656 3_656 28.0(2)
C2b C8b H1c3b 3_656 3_656 50.5518
C1b C8b H1c3b 3_656 3_656 78.5528
U1 C9a O91a . . 59.9(2)
U1 C9a O92a . . 59.5(2)
U1 C9a C5a . 1_565 151.7(2)
U1 C9a C3a . 2_655 148.6(2)
U1 C9a C4a . 2_655 172.3(4)
U1 C9a H1c3a . 2_655 127.8394
O91a C9a O92a . . 119.2(4)
O91a C9a C5a . 1_565 92.1(3)
O91a C9a C3a . 2_655 148.4(3)
O91a C9a C4a . 2_655 120.2(4)
O91a C9a H1c3a . 2_655 167.2992
O92a C9a C5a . 1_565 148.7(4)
O92a C9a C3a . 2_655 91.6(3)
O92a C9a C4a . 2_655 120.6(4)
O92a C9a H1c3a . 2_655 70.3276
C5a C9a C3a 1_565 2_655 57.56(17)
C5a C9a C4a 1_565 2_655 28.4(2)
C5a C9a H1c3a 1_565 2_655 78.9241
C3a C9a C4a 2_655 2_655 29.2(2)
C3a C9a H1c3a 2_655 2_655 21.3672
C4a C9a H1c3a 2_655 2_655 50.5596
O91a C10a O101a 1_545 . 91.3(3)
O91a C10a O102a 1_545 . 101.7(3)
O91a C10a O92a 1_545 . 151.7(2)
O91a C10a C5a 1_545 . 79.5(2)
O91a C10a C6a 1_545 . 110.35(19)
O91a C10a C4a 1_545 2_645 53.49(14)
O91a C10a H1c6a 1_545 . 132.0075
O101a C10a O102a . . 125.0(4)
O101a C10a O92a . . 60.8(2)
O101a C10a C5a . . 116.9(4)
O101a C10a C6a . . 111.9(3)
O101a C10a C4a . 2_645 115.5(3)
O101a C10a H1c6a . . 104.07
O102a C10a O92a . . 99.0(3)
O102a C10a C5a . . 118.0(4)
O102a C10a C6a . . 112.7(3)
O102a C10a C4a . 2_645 114.9(3)
O102a C10a H1c6a . . 105.3537
O92a C10a C5a . . 107.3(3)
O92a C10a C6a . . 78.57(16)
O92a C10a C4a . 2_645 131.5(2)
O92a C10a H1c6a . . 58.3197
C5a C10a C6a . . 31.0(2)
C5a C10a C4a . 2_645 26.3(2)
C5a C10a H1c6a . . 52.8492
C6a C10a C4a . 2_645 57.28(16)
C6a C10a H1c6a . . 21.8725
C4a C10a H1c6a 2_645 . 79.1549
U2 C7a O71a . . 59.0(2)
U2 C7a O72a . . 60.3(2)
U2 C7a C2a . 1_545 149.8(2)
U2 C7a C6a . 2_655 149.8(2)
U2 C7a C1a . 2_655 171.5(3)
U2 C7a H1c6a . 2_655 128.8997
O71a C7a O72a . . 119.0(4)
O71a C7a C2a . 1_545 91.5(3)
O71a C7a C6a . 2_655 148.6(3)
O71a C7a C1a . 2_655 119.3(4)
O71a C7a H1c6a . 2_655 168.3713
O72a C7a C2a . 1_545 149.5(3)
O72a C7a C6a . 2_655 91.8(3)
O72a C7a C1a . 2_655 121.6(4)
O72a C7a H1c6a . 2_655 70.2308
C2a C7a C6a 1_545 2_655 57.84(17)
C2a C7a C1a 1_545 2_655 28.0(2)
C2a C7a H1c6a 1_545 2_655 79.394
C6a C7a C1a 2_655 2_655 29.9(2)
C6a C7a H1c6a 2_655 2_655 21.5551
C1a C7a H1c6a 2_655 2_655 51.4284
O82b H1c3b O82b 5_546 3_656 119.0458
O82b H1c3b C7b 5_546 . 68.9576
O82b H1c3b C3b 5_546 . 134.9322
O82b H1c3b C2b 5_546 . 158.5082
O82b H1c3b C1b 5_546 7_657 101.8416
O82b H1c3b C8b 5_546 3_656 144.8014
O82b H1c3b H1c3b 5_546 7_647 55.632
O82b H1c3b C7b 3_656 . 171.0831
O82b H1c3b C3b 3_656 . 99.0319
O82b H1c3b C2b 3_656 . 62.7768
O82b H1c3b C1b 3_656 7_657 135.4929
O82b H1c3b C8b 3_656 3_656 28.193
O82b H1c3b H1c3b 3_656 7_647 63.4138
C7b H1c3b C3b . . 72.0576
C7b H1c3b C2b . . 108.3163
C7b H1c3b C1b . 7_657 35.5928
C7b H1c3b C8b . 3_656 142.9514
C7b H1c3b H1c3b . 7_647 124.4356
C3b H1c3b C2b . . 36.261
C3b H1c3b C1b . 7_657 36.4685
C3b H1c3b C8b . 3_656 70.9676
C3b H1c3b H1c3b . 7_647 150.537
C2b H1c3b C1b . 7_657 72.7295
C2b H1c3b C8b . 3_656 34.7318
C2b H1c3b H1c3b . 7_647 121.3234
C1b H1c3b C8b 7_657 3_656 107.421
C1b H1c3b H1c3b 7_657 7_647 152.0383
C8b H1c3b H1c3b 3_656 7_647 90.2132
O92a H1c6a O72a . 2_655 119.3358
O92a H1c6a C5a . . 101.1189
O92a H1c6a C6a . . 133.8872
O92a H1c6a C1a . . 157.4501
O92a H1c6a C10a . . 68.3821
O92a H1c6a C7a . 2_655 144.3343
O92a H1c6a H1c3a . 2_655 55.5412
O72a H1c6a C5a 2_655 . 135.7728
O72a H1c6a C6a 2_655 . 99.4117
O72a H1c6a C1a 2_655 . 63.1037
O72a H1c6a C10a 2_655 . 171.4783
O72a H1c6a C7a 2_655 2_655 28.3955
O72a H1c6a H1c3a 2_655 2_655 63.7966
C5a H1c6a C6a . . 36.3649
C5a H1c6a C1a . . 72.6758
C5a H1c6a C10a . . 35.706
C5a H1c6a C7a . 2_655 107.4144
C5a H1c6a H1c3a . 2_655 150.9053
C6a H1c6a C1a . . 36.3109
C6a H1c6a C10a . . 72.0667
C6a H1c6a C7a . 2_655 71.0522
C6a H1c6a H1c3a . 2_655 149.8633
C1a H1c6a C10a . . 108.3749
C1a H1c6a C7a . 2_655 34.7459
C1a H1c6a H1c3a . 2_655 121.3129
C10a H1c6a C7a . 2_655 143.0917
C10a H1c6a H1c3a . 2_655 123.7575
C7a H1c6a H1c3a 2_655 2_655 90.156
O92a H1c3a O72a 2_655 . 118.9419
O92a H1c3a C8a 2_655 . 171.1171
O92a H1c3a C2a 2_655 . 135.5373
O92a H1c3a C3a 2_655 . 99.0532
O92a H1c3a C4a 2_655 . 62.5477
O92a H1c3a C9a 2_655 2_655 28.2612
O92a H1c3a H1c6a 2_655 2_655 63.8125
O72a H1c3a C8a . . 69.0478
O72a H1c3a C2a . . 101.4724
O72a H1c3a C3a . . 134.3049
O72a H1c3a C4a . . 157.5395
O72a H1c3a C9a . 2_655 144.3423
O72a H1c3a H1c6a . 2_655 55.1313
C8a H1c3a C2a . . 35.5802
C8a H1c3a C3a . . 72.0644
C8a H1c3a C4a . . 108.5719
C8a H1c3a C9a . 2_655 142.8899
C8a H1c3a H1c6a . 2_655 124.0651
C2a H1c3a C3a . . 36.4957
C2a H1c3a C4a . . 73.0102
C2a H1c3a C9a . 2_655 107.3915
C2a H1c3a H1c6a . 2_655 151.1038
C3a H1c3a C4a . . 36.5145
C3a H1c3a C9a . 2_655 70.9045
C3a H1c3a H1c6a . 2_655 150.1168
C4a H1c3a C9a . 2_655 34.4046
C4a H1c3a H1c6a . 2_655 121.2175
C9a H1c3a H1c6a 2_655 2_655 90.497

loop_
_geom_bond_atom_site_label_1
_geom_bond_atom_site_label_2
_geom_bond_site_symmetry_2
_geom_bond_distance
U1 O11u . 1.764(4)
U1 O12u . 1.767(4)
U1 O81b . 2.524(3)
U1 O72b 5_454 2.396(3)
U1 O91a . 2.534(3)
U1 O101a . 2.397(3)
U1 O82b . 2.523(3)
U1 O92a . 2.525(3)
U1 C8b . 2.908(4)
U1 C9a . 2.919(4)
U2 O21u . 1.768(4)
U2 O21u 2_655 1.768(4)
U2 O81a . 2.434(3)
U2 O81a 2_655 2.434(3)
U2 O71a . 2.504(3)
U2 O71a 2_655 2.504(3)
U2 O72a . 2.531(3)
U2 O72a 2_655 2.531(3)
U2 C7a . 2.907(4)
U2 C7a 2_655 2.907(4)
O11u O101a . 2.903(4)
O11u O3w 2_655 2.896(6)
O11u O92a . 2.981(5)
O12u O72b 5_454 2.906(4)
O12u O5w 7_556 2.892(6)
N1 O71b . 2.809(5)
N1 O1w . 2.783(6)
N1 O1w 6_656 2.856(6)
O71b O72b . 2.242(5)
O71b O3w 6_646 2.962(5)
O71b O5w 2_656 2.965(5)
O71b C7b . 1.247(6)
O71b C1b 7_657 2.367(6)
N2 O4w . 2.789(6)
N2 O82a 5_445 2.792(5)
N2 O6w 6_555 2.836(6)
O21u O81a . 2.888(4)
O21u O2w . 2.953(6)
O21u O71a 2_655 2.881(4)
O21u O72a . 2.995(5)
O81a O81a 2_655 2.835(4)
O81a O2w 3_665 2.945(5)
O81a O82a . 2.228(5)
O81a O72a . 2.645(4)
O81a C8a . 1.270(6)
O81a C2a . 2.370(5)
O81b O101a . 2.646(4)
O81b O82b . 2.172(4)
O81b C7b 5_444 2.699(5)
O81b C2b 3_656 2.392(5)
O81b C1b 3_656 2.867(5)
O81b C8b . 1.261(5)
O72b O91a 5_546 2.666(4)
O72b O3w 7_657 2.922(5)
O72b O82b 5_546 2.608(4)
O72b C7b . 1.268(6)
O72b C1b 7_657 2.361(5)
O91a O92a . 2.172(4)
O91a C5a 1_565 2.859(5)
O91a C4a 2_655 2.388(5)
O91a C9a . 1.258(5)
O91a C10a 1_565 2.721(5)
O1w O3w . 2.745(6)
O101a O5w 6_545 2.868(5)
O101a O102a . 2.226(5)
O101a O92a . 2.610(4)
O101a C5a . 2.357(5)
O101a C10a . 1.261(6)
O2w O82a 2_655 2.877(6)
O2w O82a 4_564 2.971(5)
O2w O71a 4_554 2.971(6)
O2w O6w . 2.736(6)
O3w O102a 3_656 2.950(5)
O4w N3 . 2.849(6)
O4w O5w . 2.738(6)
N3 O102a 7_546 2.801(6)
N3 O6w 6_545 2.794(6)
O102a C5a . 2.359(6)
O102a C10a . 1.248(7)
O82b C3b 3_656 2.818(5)
O82b C2b 3_656 2.396(5)
O82b C8b . 1.254(5)
O82b H1c3b 5_454 2.7112
O82b H1c3b 3_656 2.5025
O82a C8a . 1.237(7)
O82a C2a . 2.354(6)
O92a C3a 2_655 2.822(5)
O92a C4a 2_655 2.395(5)
O92a C9a . 1.261(5)
O92a C10a . 2.981(5)
O92a H1c6a . 2.7287
O92a H1c3a 2_655 2.5072
O71a O71a 2_655 2.559(4)
O71a O72a . 2.168(4)
O71a C8a 1_545 2.690(5)
O71a C2a 1_545 2.851(5)
O71a C1a 2_655 2.376(5)
O71a C7a . 1.260(5)
O72a C6a 2_655 2.806(5)
O72a C1a 2_655 2.400(5)
O72a C7a . 1.256(5)
O72a H1c6a 2_655 2.4846
O72a H1c3a . 2.717
C8a C2a . 1.509(6)
C8a C1a 2_665 2.569(6)
C8a C3a . 2.471(6)
C8a H1c3a . 2.5911
C7b C3b . 2.476(6)
C7b C2b 7_657 2.567(6)
C7b C1b 7_657 1.513(6)
C7b H1c3b . 2.5968
C2a C5a 2_665 2.809(6)
C2a C6a 2_665 2.417(6)
C2a C1a 2_665 1.397(6)
C2a C3a . 1.391(6)
C2a C4a . 2.428(6)
C2a C7a 1_565 2.526(6)
C2a H1c3a . 2.0399
C5a C6a . 1.398(6)
C5a C1a . 2.427(6)
C5a C3a 2_645 2.413(6)
C5a C4a 2_645 1.400(6)
C5a C9a 1_545 2.521(6)
C5a C10a . 1.501(6)
C5a H1c6a . 2.0497
C3b C3b 7_657 2.761(6)
C3b C2b . 1.381(6)
C3b C2b 7_657 2.413(6)
C3b C1b . 2.395(6)
C3b C1b 7_657 1.399(6)
C3b C8b 3_656 2.483(6)
C3b H1c3b . 0.96
C6a C1a . 1.393(6)
C6a C3a 2_645 2.768(6)
C6a C4a 2_645 2.413(6)
C6a C10a . 2.452(6)
C6a C7a 2_655 2.471(6)
C6a H1c6a . 0.96
C1a C3a 2_645 2.401(6)
C1a C4a 2_645 2.794(6)
C1a C7a 2_655 1.491(6)
C1a H1c6a . 2.0454
C2b C2b 7_657 2.800(6)
C2b C1b . 1.394(6)
C2b C1b 7_657 2.420(6)
C2b C8b 3_656 1.500(6)
C2b H1c3b . 2.033
C3a C4a . 1.392(6)
C3a C9a 2_655 2.490(6)
C3a H1c3a . 0.96
C1b C1b 7_657 2.787(6)
C1b C8b 3_656 2.527(6)
C1b H1c3b 7_657 2.0493
C4a C9a 2_655 1.493(6)
C4a C10a 2_665 2.577(6)
C4a H1c3a . 2.0411
C8b H1c3b 3_656 2.6238
C9a H1c3a 2_655 2.6328
C10a H1c6a . 2.5708
C7a H1c6a 2_655 2.6103
H1c3b H1c3b 7_647 2.6504
H1c6a H1c3a 2_655 2.6504
